data_2001468
loop_
_publ_author_name
'Doi, M.'
'In, Y.'
'Ikuma, K.'
'Inoue, M.'
'Ishida, T.'

_publ_section_title
;
 Structure of Boc-Phe-<small>D</small>-Leu-OMe
;
_journal_issue 8
_journal_name_full 'Acta Crystallographica Section C'
_journal_page_first 1528
_journal_page_last 1530
_journal_paper_doi 10.1107/S0108270193002045
_journal_volume 49
_journal_year 1993
_chemical_formula_sum 'C21 H32 N2 O5'
_chemical_formula_weight 392.49
_space_group_crystal_system monoclinic
_space_group_IT_number 4
_space_group_name_Hall 'P 2yb'
_space_group_name_H-M_alt 'P 1 21 1'
_atom_type_scat_source IntTabIV
_cell_angle_alpha 90.0
_cell_angle_beta 104.60(3)
_cell_angle_gamma 90.0
_cell_formula_units_Z 4
_cell_length_a 10.922(3)
_cell_length_b 18.858(5)
_cell_length_c 11.701(4)
_cell_measurement_reflns_used 25
_cell_measurement_temperature 293
_cell_measurement_theta_max 27
_cell_measurement_theta_min 21
_cell_volume 2332.2(12)
_diffrn_measurement_device 'Rigaku AFC-5'
_diffrn_measurement_method \w-2\q
_diffrn_radiation_type CuK\a
_diffrn_radiation_wavelength 1.5418
_diffrn_reflns_av_R_equivalents 0.025
_diffrn_reflns_limit_h_max 12
_diffrn_reflns_limit_h_min 0
_diffrn_reflns_limit_k_max 0
_diffrn_reflns_limit_k_min -22
_diffrn_reflns_limit_l_max 13
_diffrn_reflns_limit_l_min -13
_diffrn_reflns_number 4346
_diffrn_reflns_theta_max 65.21
_diffrn_standards_decay_% 3
_diffrn_standards_interval_count 100
_diffrn_standards_number 4
_exptl_absorpt_coefficient_mu 0.615
_exptl_absorpt_correction_type none
_exptl_crystal_colour Transparent
_exptl_crystal_density_diffrn 1.118
_exptl_crystal_density_meas 1.103(5)
_exptl_crystal_description Plates
_exptl_crystal_size_max 0.4
_exptl_crystal_size_mid 0.2
_exptl_crystal_size_min 0.1
_refine_diff_density_max 0.33
_refine_diff_density_min -0.35
_refine_ls_extinction_method none
_refine_ls_goodness_of_fit_obs 1.505
_refine_ls_hydrogen_treatment refall
_refine_ls_number_parameters 761
_refine_ls_number_reflns 3558
_refine_ls_R_factor_obs 0.053
_refine_ls_shift/esd_max 0.36
_refine_ls_structure_factor_coef F
_refine_ls_weighting_details 'w = 1/\s^2^(F~o~)'
_refine_ls_weighting_scheme calc
_refine_ls_wR_factor_obs 0.057
_reflns_number_observed 3558
_reflns_number_total 4114
_reflns_observed_criterion I>0.0
_cod_data_source_file as1034.cif
_cod_data_source_block as1034_structure_1_of_1
_cod_depositor_comments
;
The following automatic conversions were performed:

'_refine_ls_weighting_scheme' value '1/\s^2^(F~o~)' was changed to
'calc'. New tag '_refine_ls_weighting_details' was created. The value
of the new tag was set to 'w = 1/\s^2^(F~o~)'.

Automatic conversion script
Id: cif_fix_values 3143 2015-03-26 13:38:13Z robertas 
;
_cod_original_cell_volume 2332.0(10)
_cod_database_code 2001468

loop_
_space_group_symop_id
_space_group_symop_operation_xyz
1 x,y,z
2 -x,y+1/2,-z

loop_
_atom_site_label
_atom_site_fract_x
_atom_site_fract_y
_atom_site_fract_z
_atom_site_U_iso_or_equiv
C(1B)A .6544(7) .8498 1.1638(8) .100(5)
C(2B)A .6230(9) .7776(5) 1.1910(10) .147(8)
C(3B)A .5560(10) .8790(10) 1.058(2) .25(2)
C(4B)A .662(2) .8955(8) 1.272(2) .25(2)
O(5B)A .7772(4) .8423(2) 1.1362(4) .086(3)
C(6B)A .8365(5) .8966(3) 1.1021(4) .057(3)
O(7B)A .8067(5) .9569(2) 1.1017(5) .094(3)
N(1)A .9457(4) .8736(2) 1.0778(4) .061(2)
C(1a)A 1.0196(4) .9225(3) 1.0236(4) .052(2)
C(1b)A 1.1562(4) .8974(3) 1.0478(4) .055(2)
C(1g)A 1.2258(5) .8918(3) 1.1779(4) .060(3)
C(1d1)A 1.2628(6) .8280(3) 1.2282(5) .071(3)
C(1e1)A 1.3307(6) .8218(4) 1.3443(6) .082(4)
C(1z)A 1.3608(7) .8829(5) 1.4108(5) .086(4)
C(1e2)A 1.3272(7) .9457(4) 1.3647(6) .086(4)
C(1d2)A 1.2549(6) .9525(3) 1.2467(5) .072(3)
C(1)A .9628(4) .9279(3) .8897(4) .049(2)
O(1)A .9392(3) .9858(2) .8421(3) .062(2)
N(2)A .9489(4) .8673(2) .8304(4) .059(2)
C(2a)A .9088(5) .8655(3) .7026(5) .062(3)
C(2b)A .8687(5) .7918(3) .6545(5) .067(3)
C(2g)A .7721(8) .7538(5) .7058(9) .111(6)
C(2d1)A .6610(10) .7971(8) .707(2) .200(10)
C(2d2)A .7448(8) .6808(5) .6528(8) .107(6)
C(2)A 1.0116(6) .8898(3) .6486(6) .071(3)
O(2)A 1.1206(5) .8942(4) .6962(6) .119(4)
O(2M)A .9611(6) .9048(4) .5314(5) .118(4)
C(2M)A 1.052(2) .9226(7) .4620(10) .170(10)
C(1B)B .5296(4) 1.0365(3) .7188(4) .070(3)
C(2B)B .6143(6) 1.0254(4) .6371(5) .100(5)
C(3B)B .4374(5) 1.0972(4) .6805(5) .103(5)
C(4B)B .4597(6) .9694(4) .7321(5) .112(5)
O(5B)B .6120(3) 1.0473(2) .8394(3) .063(2)
C(6B)B .6809(4) 1.1057(3) .8664(4) .056(3)
O(7B)B .6755(3) 1.1587(2) .8089(3) .078(2)
N(1)B .7631(3) 1.0971(2) .9754(3) .047(2)
C(1a)B .8344(4) 1.1581(2) 1.0321(3) .047(2)
C(1b)B .8871(4) 1.1410(3) 1.1654(4) .057(3)
C(1g)B .7913(4) 1.1512(3) 1.2353(4) .059(3)
C(1d1)B .7341(5) 1.0924(4) 1.2726(4) .081(4)
C(1e1)B .6478(7) 1.0997(5) 1.3394(5) .103(5)
C(1z)B .6223(6) 1.1638(5) 1.3768(5) .104(5)
C(1e2)B .6708(7) 1.2234(5) 1.3407(7) .122(6)
C(1d2)B .7617(5) 1.2169(3) 1.2685(5) .084(4)
C(1)B .9476(4) 1.1790(2) .9841(4) .047(2)
O(1)B .9926(3) 1.2381(2) 1.0101(3) .065(2)
N(2)B .9889(3) 1.1335(2) .9175(3) .052(2)
C(2a)B 1.1047(4) 1.1462(2) .8823(4) .050(3)
C(2b)B 1.0992(4) 1.1154(3) .7602(4) .060(3)
C(2g)B .9926(4) 1.1448(3) .6641(4) .074(3)
C(2d1)B .9902(7) 1.1039(5) .5503(5) .128(6)
C(2d2)B .9962(7) 1.2225(4) .6469(6) .118(6)
C(2)B 1.2160(5) 1.1172(3) .9775(4) .067(3)
O(2)B 1.2033(4) 1.0865(3) 1.0645(4) .120(4)
O(2M)B 1.3224(3) 1.1270(3) .9554(3) .114(3)
C(2M)B 1.4356(5) 1.1045(6) 1.0446(5) .128(6)
H2BaA .707(7) .748(4) 1.236(7) .11(2)
H2BbA .578(7) .778(4) 1.245(7) .10(2)
H2BcA .589(7) .750(4) 1.104(7) .11(2)
H3BaA .573(8) .863(4) .985(7) .08(2)
H3BbA .473(7) .859(4) 1.052(6) .10(2)
H3BcA .556(8) .936(5) 1.063(7) .10(2)
H4BaA .729(7) .922(4) 1.283(7) .11(2)
H4BbA .592(7) .916(4) 1.277(7) .11(2)
H4BcA .682(7) .862(4) 1.344(7) .13(2)
H1A .975(7) .823(4) 1.082(6) .05(2)
H1aA 1.008(7) .969(4) 1.041(6) .03(2)
H1baA 1.151(7) .849(4) 1.020(6) .07(2)
H1bbA 1.196(7) .941(4) 1.011(6) .08(2)
H1d1A 1.249(7) .782(4) 1.190(7) .04(2)
H1e1A 1.348(7) .770(4) 1.386(7) .08(2)
H1zA 1.422(7) .879(4) 1.485(7) .09(2)
H1e2A 1.349(7) .993(4) 1.421(7) .09(2)
H1d2A 1.235(7) .010(4) 1.208(7) .08(2)
H2A .968(7) .825(4) .870(7) .07(2)
H2aA .826(7) .899(4) .675(6) .11(2)
H2baA .807(7) .805(4) .578(7) .08(2)
H2bbA .936(7) .763(4) .696(7) .10(2)
H2gA .813(7) .745(4) .799(8) .11(2)
H2d1aA .638(7) .836(5) .632(7) .16(2)
H2d1bA .587(7) .767(4) .703(6) .13(2)
H2d1cA .668(7) .832(5) .780(7) .10(2)
H2daA .821(7) .668(4) .630(7) .10(2)
H2d2bA .713(7) .641(4) .702(7) .11(2)
H2d2cA .685(7) .691(4) .585(7) .09(2)
H2MaA 1.140(8) .895(4) .499(7) .15(2)
H2MbA 1.015(7) .898(4) .391(8) .11(2)
H2McA 1.086(7) .975(5) .467(6) .13(2)
H2Ba .639(6) 1.066(4) .604(6) .11(2)
H2Bb .706(7) .997(4) .677(6) .09(2)
H2Bc .576(6) .990(4) .572(6) .11(2)
H3Ba .400(6) 1.104(4) .589(6) .10(2)
H3b .359(7) 1.087(4) .715(6) .13(2)
H3Bc .481(6) 1.134(4) .720(6) .09(2)
H4Ba .518(7) .932(4) .725(6) .12(2)
H4Bb .436(6) .973(4) .810(6) .08(2)
H4Bc .372(7) .964(4) .665(6) .11(2)
H1 .772(6) 1.055(4) 1.009(6) .04(2)
H1a .785(6) 1.205(4) 1.024(6) .04(2)
H1ba .903(6) 1.092(4) 1.166(6) .05(2)
H1bb .939(6) 1.186(4) 1.191(6) .08(2)
H1d1 .751(6) 1.038(4) 1.251(6) .08(2)
H1e1 .611(7) 1.049(4) 1.369(6) .12(2)
H1z .559(6) 1.170(4) 1.435(6) .07(2)
H1e2 .647(6) 1.273(4) 1.359(6) .09(2)
H1d2 .802(6) 1.261(4) 1.246(6) .08(2)
H2 .961(6) 1.089(4) .896(6) .06(2)
H2a 1.118(6) 1.199(4) .875(6) .04(2)
H2ba 1.172(6) 1.136(4) .744(6) .05(2)
H2bb 1.066(6) 1.069(4) .764(6) .06(2)
H2g .909(6) 1.136(4) .682(6) .07(2)
H2d1a 1.019(7) 1.048(4) .568(6) .10(2)
H2d1bB .894(6) 1.106(4) .496(6) .08(2)
H2d1cB 1.053(7) 1.130(4) .510(7) .09(2)
H2d2aB 1.078(7) 1.243(4) .663(6) .08(2)
H2d2bB .956(6) 1.239(4) .576(6) .10(2)
H2d2cB .944(7) 1.248(4) .703(6) .09(2)
H2MaB 1.412(7) 1.067(4) 1.088(7) .08(2)
H2MbB 1.503(7) 1.090(4) 1.013(6) .09(2)
H2McB 1.449(7) 1.147(4) 1.101(7) .14(2)

loop_
_geom_angle_atom_site_label_1
_geom_angle_atom_site_label_2
_geom_angle_atom_site_label_3
_geom_angle
_geom_angle_publ_flag
C(2B)A C(1B)A C(3B)A 111.2(8) no
C(2B)A C(1B)A C(4B)A 108.2(8) no
C(2B)A C(1B)A O(5B)A 103.8(5) no
C(3B)A C(1B)A C(4B)A 111.0(10) no
C(3B)A C(1B)A O(5B)A 110.6(7) no
C(4B)A C(1B)A O(5B)A 112.2(7) no
C(1B)A O(5B)A C(6B)A 122.4(4) no
O(5B)A C(6B)A O(7B)A 126.0(3) no
O(5B)A C(6B)A N(1)A 109.7(3) no
O(7B)A C(6B)A N(1)A 124.0(3) no
C(6B)A N(1)A C(1a)A 119.7(3) no
N(1)A C(1a)A C(1b)A 110.2(3) no
N(1)A C(1a)A C(1)A 110.9(3) no
C(1b)A C(1a)A C(1)A 109.6(3) no
C(1a)A C(1b)A C(1g)A 115.3(3) no
C(1b)A C(1g)A C(1d1)A 121.0(3) no
C(1b)A C(1g)A C(1d2)A 120.3(3) no
C(1d1)A C(1g)A C(1d2)A 118.7(4) no
C(1g)A C(1d1)A C(1e1)A 122.1(4) no
C(1d1)A C(1e1)A C(1z)A 118.4(4) no
C(1e1)A C(1z)A C(1e2)A 121.2(5) no
C(1z)A C(1e2)A C(1d2)A 120.8(4) no
C(1g)A C(1d2)A C(1e2)A 118.7(4) no
C(1a)A C(1)A O(1)A 120.6(3) no
C(1a)A C(1)A N(2)A 116.2(3) no
O(1)A C(1)A N(2)A 123.2(3) no
C(1)A N(2)A C(2a)A 121.7(3) no
N(2)A C(2a)A C(2b) 112.8(3) no
N(2)A C(2a)A C(2)A 111.5(3) no
C(2b)A C(2a)A C(2)A 107.5(3) no
C(2a)A C(2b)A C(2g)A 116.6(4) no
C(2b)A C(2g)A C(2d1)A 113.6(7) no
C(2b)A C(2g)A C(2d2)A 110.6(5) no
C(2d1)A C(2g)A C(2d2)A 115.7(8) no
C(2a)A C(2)A O(2)A 126.7(4) no
C(2a)A C(2)A O(2M)A 109.3(4) no
O(2)A C(2)A O(2M)A 123.9(4) no
C(2)A O(2M)A C(2M)A 116.1(7) no
C(2B)B C(1B)B C(3B)B 112.8(4) no
C(2B)B C(1B)B C(4B)B 111.0(4) no
C(2B)B C(1B)B O(5B)B 107.5(3) no
C(3B)B C(1B)B C(4B)B 110.4(4) no
C(3B)B C(1B)B O(5B)B 112.0(3) no
C(4B)B C(1B)B O(5B)B 102.7(3) no
C(1B)B O(5B)B C(6B)B 120.9(3) no
O(5B)B C(6B)B O(7B)B 127.9(2) no
O(5B)B C(6B)B N(1)B 108.8(2) no
O(7B)B C(6B)B N(1)B 123.3(2) no
C(6B)B N(1)B C(1a)B 118.7(3) no
N(1)B C(1a)B C(1b)B 108.3(2) no
N(1)B C(1a)B C(1)B 115.2(2) no
C(1b)B C(1a)B C(1)B 107.0(2) no
C(1a)B C(1b)B C(1g)B 113.0(3) no
C(1b)B C(1g)B C(1d1)B 119.9(3) no
C(1b)B C(1g)B C(1d2)B 121.5(3) no
C(1d1)B C(1g)B C(1d2)B 118.5(4) no
C(1g)B C(1d1)B C(1e1)B 121.5(4) no
C(1d1)B C(1e1)C C(1z)B 120.4(4) no
C(1e1)B C(1z)B C(1e2)B 121.2(5) no
C(1z)B C(1e2)B C(1d2)B 119.1(4) no
C(1g)B C(1d2)B C(1e2)B 119.2(4) no
C(1a)B C(1)B O(1)B 116.9(2) no
C(1a)B C(1)B N(2) 118.7(2) no
O(1)B C(1)B N(2)B 124.5(2) no
C(1)B N(2)B C(2a)B 121.1(3) no
N(2)B C(2a)B C(2b)B 111.8(2) no
N(2)B C(2a)B C(2)B 109.0(3) no
C(2b)B C(2a)B C(2)B 112.4(3) no
C(2a)B C(2b)B C(2g)B 113.5(3) no
C(2b)B C(2g)B C(2d1)B 107.7(4) no
C(2b)C C(2g)B C(2d2)B 115.1(4) no
C(2d1)B C(2g)B C(2d2)B 112.0(4) no
C(2a)B C(2)B O(2)B 123.1(3) no
C(2a)B C(2)B O(2M)B 113.7(3) no
O(2)B C(2)B O(2M)B 123.2(3) no
C(2)B O(2M)B C(2M)B 117.7(4) no

loop_
_geom_bond_atom_site_label_1
_geom_bond_atom_site_label_2
_geom_bond_distance
_geom_bond_publ_flag
C(1B)A C(2B)A 1.460(10) no
C(1B)A C(3B)A 1.52(2) no
C(1B)A C(4B)A 1.51(2) no
C(1B)A O(5B)A 1.463(9) no
O(5B)A C(6B)A 1.326(7) no
C(6B)A O(7B)A 1.182(7) no
C(6B)A N(1)A 1.364(7) no
N(1)A C(1a)A 1.469(6) no
C(1a)A C(1b)A 1.521(7) no
C(1a)A C(1)A 1.536(7) no
C(1b)A C(1g)A 1.524(7) no
C(1g)A C(1d1)A 1.355(8) no
C(1g)A C(1d2)A 1.390(8) no
C(1d1)A C(1e1)A 1.379(9) no
C(1e1)A C(1z)A 1.380(10) no
C(1z)A C(1e2)A 1.320(10) no
C(1e2)A C(1d2)A 1.410(10) no
C(1)A O(1)A 1.224(6) no
C(1)A N(2)A 1.325(6) no
N(2)A C(2a)A 1.448(7) no
C(2a)A C(2b)A 1.523(8) no
C(2a)A C(2)A 1.493(8) no
C(2b)A C(2g)A 1.520(10) no
C(2g)A C(2d1)A 1.47(2) no
C(2g)A C(2d2)A 1.510(10) no
C(2)A O(2)A 1.183(9) no
C(2)A O(2M)A 1.373(9) no
O(2M)A C(2M)A 1.47(2) no
C(1B)B C(2B)B 1.503(8) no
C(1B)B C(3B)B 1.516(8) no
C(1B)B C(4B)B 1.506(9) no
C(1B)B O(5B)B 1.484(6) no
O(5B)B C(6B)B 1.326(6) no
C(6B)B O(7B)B 1.198(6) no
C(6B)B N(1)B 1.371(6) no
N(1)B C(1a)B 1.453(5) no
C(1a)B C(1b)B 1.555(6) no
C(1a)B C(1)B 1.532(6) no
C(1b)B C(1g)B 1.493(6) no
C(1g)B C(1d1)B 1.397(7) no
C(1g)B C(1d2)B 1.361(8) no
C(1d1)B C(1e1)B 1.375(9) no
C(1e1)B C(1z)B 1.340(10) no
C(1z)B C(1e2)B 1.350(10) no
C(1e2)B C(1d2)B 1.460(10) no
C(1)B O(1)B 1.226(5) no
C(1)B N(2)B 1.313(5) no
N(2)B C(2a)B 1.445(5) no
C(2a)B C(2b)B 1.529(6) no
C(2a)B C(2)B 1.528(7) no
C(2b)B C(2g)B 1.506(7) no
C(2g)B C(2d1)B 1.534(9) no
C(2g)B C(2d2)B 1.480(9) no
C(2)B O(2)B 1.209(7) no
C(2)B O(2M)B 1.266(7) no
O(2M)B C(2M)B 1.465(8) no
